data_4501841
loop_
_publ_author_name
'Su, Zhi'
'Chen, Shui-Sheng'
'Fan, Jian'
'Chen, Man-Sheng'
'Zhao, Yue'
'Sun, Wei-Yin'

_publ_section_title
;
 Highly Connected Three-Dimensional Metal&#x2212;Organic Frameworks Based
 on Polynuclear Secondary Building Units
;
_journal_issue 8
_journal_name_full 'Crystal Growth &amp; Design'
_journal_page_first 3675
_journal_paper_doi 10.1021/cg100535q
_journal_volume 10
_journal_year 2010
_chemical_formula_moiety 'C23 H18 Cd2 N4 O7'
_chemical_formula_sum 'C23 H18 Cd2 N4 O7'
_chemical_formula_weight 687.21
_chemical_name_systematic
; 
 ? 
;
_space_group_IT_number 2
_symmetry_cell_setting triclinic
_symmetry_space_group_name_Hall '-P 1'
_symmetry_space_group_name_H-M 'P -1'
_atom_sites_solution_hydrogens geom
_atom_sites_solution_primary direct
_atom_sites_solution_secondary difmap
_audit_creation_method SHELXL-97
_cell_angle_alpha 104.4250(10)
_cell_angle_beta 116.124(2)
_cell_angle_gamma 97.3723(10)
_cell_formula_units_Z 2
_cell_length_a 10.7012(7)
_cell_length_b 11.0545(13)
_cell_length_c 11.1571(7)
_cell_measurement_reflns_used 2962
_cell_measurement_temperature 293(2)
_cell_measurement_theta_max 28.004
_cell_measurement_theta_min 2.379
_cell_volume 1103.83(17)
_computing_cell_refinement 'Bruker SMART'
_computing_data_collection 'Bruker SMART'
_computing_data_reduction 'Bruker SAINT'
_computing_molecular_graphics 'Bruker SHELXTL'
_computing_publication_material 'Bruker SHELXTL'
_computing_structure_refinement 'SHELXL-97 (Sheldrick, 1997)'
_computing_structure_solution 'SHELXS-97 (Sheldrick, 1990)'
_diffrn_ambient_temperature 293(2)
_diffrn_measured_fraction_theta_full 0.986
_diffrn_measured_fraction_theta_max 0.986
_diffrn_measurement_device_type 'CCD area detector'
_diffrn_measurement_method 'phi and omega scans'
_diffrn_radiation_monochromator graphite
_diffrn_radiation_source 'fine-focus sealed tube'
_diffrn_radiation_type MoK\a
_diffrn_radiation_wavelength 0.71073
_diffrn_reflns_av_R_equivalents 0.0437
_diffrn_reflns_av_sigmaI/netI 0.0532
_diffrn_reflns_limit_h_max 12
_diffrn_reflns_limit_h_min -11
_diffrn_reflns_limit_k_max 13
_diffrn_reflns_limit_k_min -11
_diffrn_reflns_limit_l_max 13
_diffrn_reflns_limit_l_min -13
_diffrn_reflns_number 5702
_diffrn_reflns_theta_full 25.25
_diffrn_reflns_theta_max 25.25
_diffrn_reflns_theta_min 1.98
_exptl_absorpt_coefficient_mu 1.983
_exptl_absorpt_correction_type none
_exptl_crystal_colour colorless
_exptl_crystal_density_diffrn 2.068
_exptl_crystal_density_method 'not measured'
_exptl_crystal_description block
_exptl_crystal_F_000 672
_exptl_crystal_size_max 0.2
_exptl_crystal_size_mid 0.18
_exptl_crystal_size_min 0.17
_refine_diff_density_max 0.562
_refine_diff_density_min -0.558
_refine_diff_density_rms 0.108
_refine_ls_extinction_method none
_refine_ls_goodness_of_fit_ref 0.926
_refine_ls_hydrogen_treatment mixed
_refine_ls_matrix_type full
_refine_ls_number_parameters 347
_refine_ls_number_reflns 3941
_refine_ls_number_restraints 0
_refine_ls_restrained_S_all 0.926
_refine_ls_R_factor_all 0.0364
_refine_ls_R_factor_gt 0.0264
_refine_ls_shift/su_max 0.001
_refine_ls_shift/su_mean 0.000
_refine_ls_structure_factor_coef Fsqd
_refine_ls_weighting_details 'calc w=1/[\s^2^(Fo^2^)+(0.0213P)^2^+0.0000P] where P=(Fo^2^+2Fc^2^)/3'
_refine_ls_weighting_scheme calc
_refine_ls_wR_factor_gt 0.0547
_refine_ls_wR_factor_ref 0.0578
_reflns_number_gt 3175
_reflns_number_total 3941
_reflns_threshold_expression >2sigma(I)
_cod_data_source_file cg100535q_si_002.cif
_cod_data_source_block 2
_cod_depositor_comments
;
The following automatic conversions were performed:

'_symmetry_cell_setting' value 'Triclinic' changed to 'triclinic'
according to /home/saulius/struct/CIF-dictionaries/cif_core.dic
dictionary named 'cif_core.dic' version 2.4.2 from 2011-04-26.

Automatic conversion script
Id: cif_fix_values 1715 2011-07-08 13:25:40Z adriana 
;
_cod_original_cell_volume 1103.82(16)
_cod_database_code 4501841

loop_
_symmetry_equiv_pos_as_xyz
'x, y, z'
'-x, -y, -z'

loop_
_atom_site_label
_atom_site_type_symbol
_atom_site_fract_x
_atom_site_fract_y
_atom_site_fract_z
_atom_site_U_iso_or_equiv
_atom_site_adp_type
_atom_site_occupancy
_atom_site_symmetry_multiplicity
_atom_site_calc_flag
_atom_site_refinement_flags
_atom_site_disorder_assembly
_atom_site_disorder_group
C1 C 0.6471(4) 0.1899(3) 0.1616(4) 0.0200(8) Uani 1 1 d . . .
C2 C 0.5274(4) 0.2182(3) 0.1687(4) 0.0253(9) Uani 1 1 d . . .
H2 H 0.5100 0.2983 0.1675 0.030 Uiso 1 1 calc R . .
C3 C 0.4340(4) 0.1265(3) 0.1777(4) 0.0244(9) Uani 1 1 d . A .
C4 C 0.4637(4) 0.0111(3) 0.1904(4) 0.0229(8) Uani 1 1 d . . .
H4 H 0.4033 -0.0481 0.2015 0.028 Uiso 1 1 calc R . .
C5 C 0.5851(4) -0.0150(3) 0.1862(4) 0.0194(8) Uani 1 1 d . . .
C6 C 0.6761(4) 0.0726(3) 0.1708(4) 0.0206(8) Uani 1 1 d . . .
H6 H 0.7564 0.0532 0.1666 0.025 Uiso 1 1 calc R . .
C7 C 0.7400(4) 0.2874(3) 0.1393(4) 0.0249(9) Uani 1 1 d . . .
C8 C 0.2380(5) 0.2352(4) 0.1193(5) 0.0457(13) Uani 1 1 d . A .
H8 H 0.2795 0.2955 0.0929 0.055 Uiso 1 1 calc R . .
C9 C 0.1093(15) 0.1538(17) 0.188(2) 0.062(4) Uani 0.65(3) 1 d P A 1
H9A H 0.0379 0.1376 0.2129 0.074 Uiso 0.65(3) 1 calc PR A 1
C10 C 0.2263(15) 0.1038(15) 0.225(2) 0.054(4) Uani 0.65(3) 1 d P A 1
H10A H 0.2495 0.0499 0.2794 0.065 Uiso 0.65(3) 1 calc PR A 1
C10A C 0.1737(19) 0.044(2) 0.116(4) 0.060(9) Uani 0.35(3) 1 d P A 2
H10B H 0.1671 -0.0437 0.0988 0.072 Uiso 0.35(3) 1 calc PR A 2
C9A C 0.069(2) 0.1017(19) 0.099(4) 0.043(6) Uani 0.35(3) 1 d P A 2
H9AA H -0.0220 0.0611 0.0808 0.052 Uiso 0.35(3) 1 calc PR A 2
C11 C 0.5209(4) -0.2404(4) 0.1895(5) 0.0384(11) Uani 1 1 d . . .
H11 H 0.4340 -0.2413 0.1898 0.046 Uiso 1 1 calc R . .
C12 C 0.5818(4) -0.3385(4) 0.1859(5) 0.0381(11) Uani 1 1 d . . .
H12 H 0.5430 -0.4201 0.1829 0.046 Uiso 1 1 calc R . .
C13 C 0.7233(4) -0.1804(3) 0.1910(4) 0.0272(9) Uani 1 1 d . . .
H13 H 0.8007 -0.1299 0.1923 0.033 Uiso 1 1 calc R . .
C14 C 1.3634(4) 0.4941(4) 0.4908(4) 0.0377(10) Uani 1 1 d . . .
C15 C 1.4349(5) 0.5961(5) 0.4740(5) 0.0509(13) Uani 1 1 d . . .
H15 H 1.3927 0.6628 0.4569 0.061 Uiso 1 1 calc R . .
C16 C 1.5695(5) 0.6006(5) 0.4823(5) 0.0496(13) Uani 1 1 d . . .
H16 H 1.6146 0.6699 0.4692 0.060 Uiso 1 1 calc R . .
C17 C 1.2215(5) 0.4920(5) 0.4918(5) 0.0504(13) Uani 1 1 d . . .
H17A H 1.1788 0.4048 0.4821 0.061 Uiso 1 1 calc R . .
H17B H 1.2432 0.5494 0.5839 0.061 Uiso 1 1 calc R . .
C18 C 1.1101(4) 0.5308(4) 0.3792(4) 0.0307(9) Uani 1 1 d . . .
C19 C 0.9008(4) 0.0542(4) -0.4697(5) 0.0394(11) Uani 1 1 d . . .
C20 C 0.9213(5) -0.0640(4) -0.4554(5) 0.0452(12) Uani 1 1 d . . .
H20 H 0.8677 -0.1089 -0.4255 0.054 Uiso 1 1 calc R . .
C21 C 1.0204(5) -0.1169(4) -0.4848(5) 0.0443(11) Uani 1 1 d . . .
H21 H 1.0327 -0.1958 -0.4732 0.053 Uiso 1 1 calc R . .
C22 C 0.7954(4) 0.1100(4) -0.4324(5) 0.0445(12) Uani 1 1 d . . .
H22A H 0.7121 0.0393 -0.4630 0.053 Uiso 1 1 calc R . .
H22B H 0.7616 0.1671 -0.4859 0.053 Uiso 1 1 calc R . .
C23 C 0.8555(4) 0.1854(3) -0.2756(5) 0.0296(9) Uani 1 1 d . . .
Cd1 Cd 0.96438(3) 0.34610(2) 0.01554(3) 0.02321(9) Uani 1 1 d . . .
Cd2 Cd 0.86834(3) 0.58287(2) 0.19219(3) 0.02436(9) Uani 1 1 d . . .
N1 N 0.1125(3) 0.2286(3) 0.1124(4) 0.0323(8) Uani 1 1 d . . .
N2 N 0.3013(3) 0.1493(3) 0.1669(4) 0.0301(8) Uani 1 1 d . . .
N3 N 0.7095(3) -0.3017(3) 0.1870(3) 0.0269(7) Uani 1 1 d . . .
N4 N 0.6108(3) -0.1387(3) 0.1929(3) 0.0219(7) Uani 1 1 d . . .
O1 O 0.8225(3) 0.2481(2) 0.0965(3) 0.0354(7) Uani 1 1 d . . .
O2 O 0.7223(3) 0.3990(2) 0.1622(3) 0.0338(7) Uani 1 1 d . . .
O3 O 1.0961(3) 0.5026(3) 0.2583(3) 0.0412(7) Uani 1 1 d . . .
O4 O 1.0287(3) 0.5888(3) 0.4107(3) 0.0446(8) Uani 1 1 d . . .
O5 O 0.9904(3) 0.2319(2) -0.1980(3) 0.0336(7) Uani 1 1 d . . .
O6 O 0.7693(3) 0.2015(3) -0.2295(3) 0.0434(8) Uani 1 1 d . . .
O7 O 1.1429(3) 0.4947(3) 0.0160(3) 0.0249(6) Uani 1 1 d . . .
H7 H 1.209(4) 0.508(4) 0.079(4) 0.030 Uiso 1 1 d . . .

loop_
_atom_site_aniso_label
_atom_site_aniso_U_11
_atom_site_aniso_U_22
_atom_site_aniso_U_33
_atom_site_aniso_U_23
_atom_site_aniso_U_13
_atom_site_aniso_U_12
C1 0.0165(19) 0.0188(19) 0.028(2) 0.0086(16) 0.0134(17) 0.0056(15)
C2 0.028(2) 0.0183(19) 0.042(3) 0.0167(18) 0.023(2) 0.0121(17)
C3 0.020(2) 0.026(2) 0.039(2) 0.0157(18) 0.0203(19) 0.0103(16)
C4 0.020(2) 0.0191(19) 0.035(2) 0.0119(17) 0.0166(18) 0.0065(16)
C5 0.0202(19) 0.0154(18) 0.028(2) 0.0091(16) 0.0148(17) 0.0077(15)
C6 0.022(2) 0.0203(19) 0.029(2) 0.0117(17) 0.0173(18) 0.0111(16)
C7 0.022(2) 0.025(2) 0.034(2) 0.0174(18) 0.0156(19) 0.0089(17)
C8 0.036(3) 0.036(3) 0.096(4) 0.042(3) 0.045(3) 0.022(2)
C9 0.060(8) 0.088(10) 0.111(12) 0.078(10) 0.070(9) 0.056(7)
C10 0.048(7) 0.079(9) 0.102(11) 0.080(9) 0.059(8) 0.047(7)
C10A 0.023(9) 0.035(10) 0.14(3) 0.051(14) 0.039(13) 0.012(8)
C9A 0.023(8) 0.029(9) 0.099(19) 0.034(11) 0.041(11) 0.012(7)
C11 0.031(2) 0.031(2) 0.081(4) 0.032(2) 0.041(3) 0.0177(19)
C12 0.034(2) 0.023(2) 0.074(3) 0.025(2) 0.035(3) 0.0120(19)
C13 0.022(2) 0.022(2) 0.046(3) 0.0147(19) 0.020(2) 0.0105(17)
C14 0.034(2) 0.058(3) 0.034(3) 0.023(2) 0.020(2) 0.026(2)
C15 0.049(3) 0.055(3) 0.072(4) 0.034(3) 0.037(3) 0.034(3)
C16 0.046(3) 0.058(3) 0.066(4) 0.038(3) 0.034(3) 0.024(3)
C17 0.041(3) 0.090(4) 0.045(3) 0.040(3) 0.027(3) 0.037(3)
C18 0.029(2) 0.031(2) 0.033(3) 0.0117(19) 0.016(2) 0.0074(19)
C19 0.031(2) 0.042(3) 0.031(3) -0.005(2) 0.011(2) 0.013(2)
C20 0.039(3) 0.049(3) 0.044(3) 0.004(2) 0.024(2) 0.012(2)
C21 0.047(3) 0.040(3) 0.042(3) 0.006(2) 0.022(2) 0.015(2)
C22 0.031(2) 0.048(3) 0.044(3) -0.002(2) 0.017(2) 0.015(2)
C23 0.039(3) 0.0156(19) 0.046(3) 0.0101(18) 0.030(2) 0.0091(18)
Cd1 0.02648(17) 0.01978(15) 0.03753(19) 0.01515(13) 0.02287(15) 0.01304(12)
Cd2 0.02685(17) 0.02003(15) 0.03961(19) 0.01445(13) 0.02367(15) 0.01224(12)
N1 0.031(2) 0.0342(19) 0.055(2) 0.0281(18) 0.0304(19) 0.0210(16)
N2 0.0264(18) 0.0266(18) 0.058(2) 0.0267(17) 0.0292(18) 0.0177(15)
N3 0.0243(18) 0.0228(17) 0.042(2) 0.0137(15) 0.0206(17) 0.0106(14)
N4 0.0201(16) 0.0161(15) 0.036(2) 0.0120(14) 0.0166(15) 0.0095(13)
O1 0.0353(17) 0.0338(16) 0.064(2) 0.0269(15) 0.0388(16) 0.0180(13)
O2 0.0407(17) 0.0195(14) 0.058(2) 0.0175(14) 0.0346(16) 0.0117(13)
O3 0.0424(19) 0.0487(19) 0.0340(19) 0.0139(15) 0.0194(15) 0.0156(15)
O4 0.0432(18) 0.054(2) 0.053(2) 0.0241(16) 0.0299(17) 0.0304(16)
O5 0.0324(17) 0.0259(15) 0.0354(17) 0.0064(13) 0.0153(14) -0.0010(13)
O6 0.0507(19) 0.0353(17) 0.066(2) 0.0173(16) 0.0459(18) 0.0164(15)
O7 0.0243(15) 0.0247(14) 0.0327(18) 0.0145(13) 0.0161(13) 0.0117(13)

loop_
_atom_type_symbol
_atom_type_description
_atom_type_scat_dispersion_real
_atom_type_scat_dispersion_imag
_atom_type_scat_source
C C 0.0033 0.0016 'International Tables Vol C Tables 4.2.6.8 and 6.1.1.4'
H H 0.0000 0.0000 'International Tables Vol C Tables 4.2.6.8 and 6.1.1.4'
N N 0.0061 0.0033 'International Tables Vol C Tables 4.2.6.8 and 6.1.1.4'
O O 0.0106 0.0060 'International Tables Vol C Tables 4.2.6.8 and 6.1.1.4'
Cd Cd -0.8075 1.2024 'International Tables Vol C Tables 4.2.6.8 and 6.1.1.4'

loop_
_geom_angle_atom_site_label_1
_geom_angle_atom_site_label_2
_geom_angle_atom_site_label_3
_geom_angle
_geom_angle_site_symmetry_1
_geom_angle_site_symmetry_3
C2 C1 C6 119.7(3) . .
C2 C1 C7 118.3(3) . .
C6 C1 C7 122.0(3) . .
C3 C2 C1 119.6(3) . .
C3 C2 H2 120.2 . .
C1 C2 H2 120.2 . .
C4 C3 C2 121.0(3) . .
C4 C3 N2 119.6(3) . .
C2 C3 N2 119.4(3) . .
C3 C4 C5 118.8(3) . .
C3 C4 H4 120.6 . .
C5 C4 H4 120.6 . .
C6 C5 C4 121.0(3) . .
C6 C5 N4 120.9(3) . .
C4 C5 N4 118.1(3) . .
C5 C6 C1 119.7(3) . .
C5 C6 H6 120.1 . .
C1 C6 H6 120.1 . .
O1 C7 O2 126.9(3) . .
O1 C7 C1 117.4(3) . .
O2 C7 C1 115.7(3) . .
N1 C8 N2 114.3(4) . .
N1 C8 H8 122.8 . .
N2 C8 H8 122.8 . .
N1 C9 C10 110.4(7) . .
N1 C9 H9A 124.8 . .
C10 C9 H9A 124.8 . .
N2 C10 C9 105.8(7) . .
N2 C10 H10A 127.1 . .
C9 C10 H10A 127.1 . .
C9A C10A N2 104.6(13) . .
C9A C10A H10B 127.7 . .
N2 C10A H10B 127.7 . .
C10A C9A N1 111.5(13) . .
C10A C9A H9AA 124.2 . .
N1 C9A H9AA 124.2 . .
C12 C11 N4 106.8(3) . .
C12 C11 H11 126.6 . .
N4 C11 H11 126.6 . .
C11 C12 N3 110.3(3) . .
C11 C12 H12 124.9 . .
N3 C12 H12 124.9 . .
N3 C13 N4 111.4(3) . .
N3 C13 H13 124.3 . .
N4 C13 H13 124.3 . .
C16 C14 C15 117.3(4) 2_866 .
C16 C14 C17 120.8(4) 2_866 .
C15 C14 C17 121.6(4) . .
C14 C15 C16 121.0(4) . .
C14 C15 H15 119.5 . .
C16 C15 H15 119.5 . .
C14 C16 C15 121.7(4) 2_866 .
C14 C16 H16 119.2 2_866 .
C15 C16 H16 119.2 . .
C18 C17 C14 116.6(3) . .
C18 C17 H17A 108.1 . .
C14 C17 H17A 108.1 . .
C18 C17 H17B 108.1 . .
C14 C17 H17B 108.1 . .
H17A C17 H17B 107.3 . .
O3 C18 O4 121.5(4) . .
O3 C18 C17 120.8(4) . .
O4 C18 C17 117.7(4) . .
O3 C18 Cd2 67.9(2) . .
O4 C18 Cd2 54.0(2) . .
C17 C18 Cd2 168.1(3) . .
C21 C19 C20 117.8(4) 2_754 .
C21 C19 C22 122.3(4) 2_754 .
C20 C19 C22 119.8(4) . .
C19 C20 C21 121.6(4) . .
C19 C20 H20 119.2 . .
C21 C20 H20 119.2 . .
C19 C21 C20 120.5(4) 2_754 .
C19 C21 H21 119.7 2_754 .
C20 C21 H21 119.7 . .
C19 C22 C23 115.2(4) . .
C19 C22 H22A 108.5 . .
C23 C22 H22A 108.5 . .
C19 C22 H22B 108.5 . .
C23 C22 H22B 108.5 . .
H22A C22 H22B 107.5 . .
O6 C23 O5 122.5(4) . .
O6 C23 C22 118.9(4) . .
O5 C23 C22 118.6(3) . .
O7 Cd1 N1 163.11(11) 2_765 1_655
O7 Cd1 O7 79.66(10) 2_765 .
N1 Cd1 O7 95.08(10) 1_655 .
O7 Cd1 O1 96.15(9) 2_765 .
N1 Cd1 O1 83.30(10) 1_655 .
O7 Cd1 O1 160.02(10) . .
O7 Cd1 O3 79.88(10) 2_765 .
N1 Cd1 O3 83.27(11) 1_655 .
O7 Cd1 O3 75.56(9) . .
O1 Cd1 O3 84.48(10) . .
O7 Cd1 O6 88.62(9) 2_765 .
N1 Cd1 O6 108.12(11) 1_655 .
O7 Cd1 O6 113.63(9) . .
O1 Cd1 O6 85.60(9) . .
O3 Cd1 O6 163.90(9) . .
O7 Cd1 O5 112.42(9) 2_765 .
N1 Cd1 O5 80.94(10) 1_655 .
O7 Cd1 O5 73.78(9) . .
O1 Cd1 O5 125.23(9) . .
O3 Cd1 O5 143.91(9) . .
O6 Cd1 O5 51.43(8) . .
O7 Cd1 Cd2 39.42(7) 2_765 .
N1 Cd1 Cd2 126.19(9) 1_655 .
O7 Cd1 Cd2 93.89(7) . .
O1 Cd1 Cd2 71.64(6) . .
O3 Cd1 Cd2 48.39(7) . .
O6 Cd1 Cd2 116.16(6) . .
O5 Cd1 Cd2 151.72(6) . .
O7 Cd2 N3 113.02(10) 2_765 1_565
O7 Cd2 O2 94.13(10) 2_765 .
N3 Cd2 O2 93.63(10) 1_565 .
O7 Cd2 O4 131.30(9) 2_765 .
N3 Cd2 O4 115.10(11) 1_565 .
O2 Cd2 O4 89.99(10) . .
O7 Cd2 O5 80.50(9) 2_765 2_765
N3 Cd2 O5 86.36(10) 1_565 2_765
O2 Cd2 O5 174.14(10) . 2_765
O4 Cd2 O5 95.33(10) . 2_765
O7 Cd2 O3 77.92(9) 2_765 .
N3 Cd2 O3 164.70(11) 1_565 .
O2 Cd2 O3 96.25(9) . .
O4 Cd2 O3 53.40(9) . .
O5 Cd2 O3 84.99(9) 2_765 .
O7 Cd2 C18 104.45(10) 2_765 .
N3 Cd2 C18 141.61(12) 1_565 .
O2 Cd2 C18 91.71(10) . .
O4 Cd2 C18 26.86(10) . .
O5 Cd2 C18 91.92(10) 2_765 .
O3 Cd2 C18 26.66(10) . .
O7 Cd2 Cd1 40.06(6) 2_765 .
N3 Cd2 Cd1 148.98(8) 1_565 .
O2 Cd2 Cd1 77.28(6) . .
O4 Cd2 Cd1 94.72(7) . .
O5 Cd2 Cd1 99.77(7) 2_765 .
O3 Cd2 Cd1 45.57(7) . .
C18 Cd2 Cd1 69.02(8) . .
C8 N1 C9 103.3(5) . .
C8 N1 C9A 101.5(8) . .
C9 N1 C9A 38.2(8) . .
C8 N1 Cd1 123.9(3) . 1_455
C9 N1 Cd1 132.3(5) . 1_455
C9A N1 Cd1 125.5(9) . 1_455
C8 N2 C10 104.2(4) . .
C8 N2 C3 127.6(3) . .
C10 N2 C3 127.3(4) . .
C8 N2 C10A 99.5(7) . .
C10 N2 C10A 44.5(10) . .
C3 N2 C10A 122.5(8) . .
C13 N3 C12 105.1(3) . .
C13 N3 Cd2 126.8(2) . 1_545
C12 N3 Cd2 128.1(2) . 1_545
C13 N4 C11 106.5(3) . .
C13 N4 C5 126.3(3) . .
C11 N4 C5 127.0(3) . .
C7 O1 Cd1 131.8(2) . .
C7 O2 Cd2 127.5(2) . .
C18 O3 Cd1 145.6(3) . .
C18 O3 Cd2 85.4(2) . .
Cd1 O3 Cd2 86.04(9) . .
C18 O4 Cd2 99.2(3) . .
C23 O5 Cd2 126.1(2) . 2_765
C23 O5 Cd1 92.0(2) . .
Cd2 O5 Cd1 96.37(9) 2_765 .
C23 O6 Cd1 94.0(3) . .
Cd2 O7 Cd1 100.52(10) 2_765 2_765
Cd2 O7 Cd1 106.68(11) 2_765 .
Cd1 O7 Cd1 100.34(9) 2_765 .
Cd2 O7 H7 120(4) 2_765 .
Cd1 O7 H7 119(4) 2_765 .
Cd1 O7 H7 109(4) . .

loop_
_geom_bond_atom_site_label_1
_geom_bond_atom_site_label_2
_geom_bond_distance
_geom_bond_site_symmetry_2
C1 C2 1.388(5) .
C1 C6 1.389(4) .
C1 C7 1.512(5) .
C2 C3 1.383(4) .
C2 H2 0.9300 .
C3 C4 1.380(5) .
C3 N2 1.432(4) .
C4 C5 1.384(4) .
C4 H4 0.9300 .
C5 C6 1.380(4) .
C5 N4 1.443(4) .
C6 H6 0.9300 .
C7 O1 1.250(4) .
C7 O2 1.252(4) .
C8 N1 1.303(5) .
C8 N2 1.320(5) .
C8 H8 0.9300 .
C9 N1 1.331(10) .
C9 C10 1.370(13) .
C9 H9A 0.9300 .
C10 N2 1.358(8) .
C10 H10A 0.9300 .
C10A C9A 1.32(2) .
C10A N2 1.454(16) .
C10A H10B 0.9300 .
C9A N1 1.368(16) .
C9A H9AA 0.9300 .
C11 C12 1.336(5) .
C11 N4 1.364(4) .
C11 H11 0.9300 .
C12 N3 1.369(4) .
C12 H12 0.9300 .
C13 N3 1.317(4) .
C13 N4 1.350(4) .
C13 H13 0.9300 .
C14 C16 1.363(6) 2_866
C14 C15 1.379(6) .
C14 C17 1.520(5) .
C15 C16 1.396(6) .
C15 H15 0.9300 .
C16 C14 1.363(6) 2_866
C16 H16 0.9300 .
C17 C18 1.505(5) .
C17 H17A 0.9700 .
C17 H17B 0.9700 .
C18 O3 1.241(5) .
C18 O4 1.262(4) .
C18 Cd2 2.758(4) .
C19 C21 1.362(6) 2_754
C19 C20 1.388(6) .
C19 C22 1.513(5) .
C20 C21 1.394(6) .
C20 H20 0.9300 .
C21 C19 1.362(6) 2_754
C21 H21 0.9300 .
C22 C23 1.521(6) .
C22 H22A 0.9700 .
C22 H22B 0.9700 .
C23 O6 1.251(4) .
C23 O5 1.259(5) .
Cd1 O7 2.239(3) 2_765
Cd1 N1 2.256(3) 1_655
Cd1 O7 2.352(3) .
Cd1 O1 2.360(2) .
Cd1 O3 2.448(3) .
Cd1 O6 2.516(3) .
Cd1 O5 2.554(3) .
Cd1 Cd2 3.4199(4) .
Cd2 O7 2.209(3) 2_765
Cd2 N3 2.242(3) 1_565
Cd2 O2 2.252(2) .
Cd2 O4 2.259(3) .
Cd2 O5 2.353(2) 2_765
Cd2 O3 2.563(3) .
N1 Cd1 2.256(3) 1_455
N3 Cd2 2.242(3) 1_545
O5 Cd2 2.353(2) 2_765
O7 Cd2 2.209(3) 2_765
O7 Cd1 2.239(3) 2_765
O7 H7 0.70(4) .

loop_
_geom_torsion_atom_site_label_1
_geom_torsion_atom_site_label_2
_geom_torsion_atom_site_label_3
_geom_torsion_atom_site_label_4
_geom_torsion
_geom_torsion_site_symmetry_1
_geom_torsion_site_symmetry_4
C6 C1 C2 C3 -3.3(6) . .
C7 C1 C2 C3 174.9(3) . .
C1 C2 C3 C4 4.9(6) . .
C1 C2 C3 N2 -172.1(4) . .
C2 C3 C4 C5 -3.5(6) . .
N2 C3 C4 C5 173.5(3) . .
C3 C4 C5 C6 0.5(6) . .
C3 C4 C5 N4 -177.1(3) . .
C4 C5 C6 C1 1.1(5) . .
N4 C5 C6 C1 178.6(3) . .
C2 C1 C6 C5 0.3(6) . .
C7 C1 C6 C5 -177.7(3) . .
C2 C1 C7 O1 -161.7(4) . .
C6 C1 C7 O1 16.4(5) . .
C2 C1 C7 O2 16.2(5) . .
C6 C1 C7 O2 -165.7(4) . .
N1 C9 C10 N2 -1.0(12) . .
N2 C10A C9A N1 10(2) . .
N4 C11 C12 N3 0.1(5) . .
C16 C14 C15 C16 0.9(8) 2_866 .
C17 C14 C15 C16 175.9(4) . .
C14 C15 C16 C14 -0.9(8) . 2_866
C16 C14 C17 C18 -140.5(5) 2_866 .
C15 C14 C17 C18 44.7(6) . .
C14 C17 C18 O3 35.4(6) . .
C14 C17 C18 O4 -146.9(4) . .
C14 C17 C18 Cd2 169.7(12) . .
C21 C19 C20 C21 0.8(8) 2_754 .
C22 C19 C20 C21 -178.2(4) . .
C19 C20 C21 C19 -0.8(8) . 2_754
C21 C19 C22 C23 -95.3(5) 2_754 .
C20 C19 C22 C23 83.6(5) . .
C19 C22 C23 O6 -159.2(4) . .
C19 C22 C23 O5 22.5(6) . .
O3 C18 Cd2 O7 5.8(2) . 2_765
O4 C18 Cd2 O7 178.7(2) . 2_765
C17 C18 Cd2 O7 -132.6(15) . 2_765
O3 C18 Cd2 N3 -161.4(2) . 1_565
O4 C18 Cd2 N3 11.4(3) . 1_565
C17 C18 Cd2 N3 60.2(15) . 1_565
O3 C18 Cd2 O2 100.6(2) . .
O4 C18 Cd2 O2 -86.6(2) . .
C17 C18 Cd2 O2 -37.9(15) . .
O3 C18 Cd2 O4 -172.9(4) . .
C17 C18 Cd2 O4 48.7(14) . .
O3 C18 Cd2 O5 -74.8(2) . 2_765
O4 C18 Cd2 O5 98.0(2) . 2_765
C17 C18 Cd2 O5 146.7(15) . 2_765
O4 C18 Cd2 O3 172.9(4) . .
C17 C18 Cd2 O3 -138.4(16) . .
O3 C18 Cd2 Cd1 24.9(2) . .
O4 C18 Cd2 Cd1 -162.3(3) . .
C17 C18 Cd2 Cd1 -113.6(15) . .
N1 Cd1 Cd2 O7 167.71(14) 1_655 2_765
O7 Cd1 Cd2 O7 68.52(14) . 2_765
O1 Cd1 Cd2 O7 -125.56(13) . 2_765
O3 Cd1 Cd2 O7 135.28(14) . 2_765
O6 Cd1 Cd2 O7 -50.22(12) . 2_765
O5 Cd1 Cd2 O7 6.20(16) . 2_765
O7 Cd1 Cd2 N3 36.99(18) 2_765 1_565
N1 Cd1 Cd2 N3 -155.30(17) 1_655 1_565
O7 Cd1 Cd2 N3 105.51(16) . 1_565
O1 Cd1 Cd2 N3 -88.58(16) . 1_565
O3 Cd1 Cd2 N3 172.27(17) . 1_565
O6 Cd1 Cd2 N3 -13.24(16) . 1_565
O5 Cd1 Cd2 N3 43.18(19) . 1_565
O7 Cd1 Cd2 O2 112.54(13) 2_765 .
N1 Cd1 Cd2 O2 -79.75(12) 1_655 .
O7 Cd1 Cd2 O2 -178.94(10) . .
O1 Cd1 Cd2 O2 -13.03(10) . .
O3 Cd1 Cd2 O2 -112.18(11) . .
O6 Cd1 Cd2 O2 62.31(10) . .
O5 Cd1 Cd2 O2 118.73(15) . .
O7 Cd1 Cd2 O4 -158.55(13) 2_765 .
N1 Cd1 Cd2 O4 9.17(12) 1_655 .
O7 Cd1 Cd2 O4 -90.02(10) . .
O1 Cd1 Cd2 O4 75.89(10) . .
O3 Cd1 Cd2 O4 -23.27(11) . .
O6 Cd1 Cd2 O4 151.23(10) . .
O5 Cd1 Cd2 O4 -152.35(14) . .
O7 Cd1 Cd2 O5 -62.30(12) 2_765 2_765
N1 Cd1 Cd2 O5 105.41(12) 1_655 2_765
O7 Cd1 Cd2 O5 6.22(9) . 2_765
O1 Cd1 Cd2 O5 172.14(10) . 2_765
O3 Cd1 Cd2 O5 72.98(11) . 2_765
O6 Cd1 Cd2 O5 -112.53(10) . 2_765
O5 Cd1 Cd2 O5 -56.11(17) . 2_765
O7 Cd1 Cd2 O3 -135.28(14) 2_765 .
N1 Cd1 Cd2 O3 32.43(13) 1_655 .
O7 Cd1 Cd2 O3 -66.76(11) . .
O1 Cd1 Cd2 O3 99.16(11) . .
O6 Cd1 Cd2 O3 174.50(11) . .
O5 Cd1 Cd2 O3 -129.09(15) . .
O7 Cd1 Cd2 C18 -150.61(13) 2_765 .
N1 Cd1 Cd2 C18 17.10(13) 1_655 .
O7 Cd1 Cd2 C18 -82.08(10) . .
O1 Cd1 Cd2 C18 83.83(11) . .
O3 Cd1 Cd2 C18 -15.33(12) . .
O6 Cd1 Cd2 C18 159.17(11) . .
O5 Cd1 Cd2 C18 -144.41(15) . .
N2 C8 N1 C9 13.8(11) . .
N2 C8 N1 C9A -25.3(15) . .
N2 C8 N1 Cd1 -173.5(3) . 1_455
C10 C9 N1 C8 -7.3(12) . .
C10 C9 N1 C9A 84.5(17) . .
C10 C9 N1 Cd1 -179.1(7) . 1_455
C10A C9A N1 C8 7.6(18) . .
C10A C9A N1 C9 -89(2) . .
C10A C9A N1 Cd1 155.1(15) . 1_455
N1 C8 N2 C10 -14.6(10) . .
N1 C8 N2 C3 175.5(4) . .
N1 C8 N2 C10A 30.7(17) . .
C9 C10 N2 C8 8.8(10) . .
C9 C10 N2 C3 178.6(8) . .
C9 C10 N2 C10A -80.4(12) . .
C4 C3 N2 C8 -161.4(4) . .
C2 C3 N2 C8 15.7(6) . .
C4 C3 N2 C10 31.0(13) . .
C2 C3 N2 C10 -151.9(11) . .
C4 C3 N2 C10A -23.7(19) . .
C2 C3 N2 C10A 153.4(19) . .
C9A C10A N2 C8 -22.8(19) . .
C9A C10A N2 C10 77.8(18) . .
C9A C10A N2 C3 -170.1(11) . .
N4 C13 N3 C12 0.2(5) . .
N4 C13 N3 Cd2 -177.0(2) . 1_545
C11 C12 N3 C13 -0.2(5) . .
C11 C12 N3 Cd2 177.0(3) . 1_545
N3 C13 N4 C11 -0.2(5) . .
N3 C13 N4 C5 -174.9(3) . .
C12 C11 N4 C13 0.1(5) . .
C12 C11 N4 C5 174.7(4) . .
C6 C5 N4 C13 2.8(6) . .
C4 C5 N4 C13 -179.6(4) . .
C6 C5 N4 C11 -170.9(4) . .
C4 C5 N4 C11 6.7(6) . .
O2 C7 O1 Cd1 -7.2(6) . .
C1 C7 O1 Cd1 170.6(2) . .
O7 Cd1 O1 C7 -14.7(4) 2_765 .
N1 Cd1 O1 C7 148.3(4) 1_655 .
O7 Cd1 O1 C7 61.9(5) . .
O3 Cd1 O1 C7 64.5(4) . .
O6 Cd1 O1 C7 -102.9(4) . .
O5 Cd1 O1 C7 -137.8(3) . .
Cd2 Cd1 O1 C7 16.6(3) . .
O1 C7 O2 Cd2 -17.6(6) . .
C1 C7 O2 Cd2 164.6(2) . .
O7 Cd2 O2 C7 57.9(3) 2_765 .
N3 Cd2 O2 C7 171.3(3) 1_565 .
O4 Cd2 O2 C7 -73.6(3) . .
O3 Cd2 O2 C7 -20.4(3) . .
C18 Cd2 O2 C7 -46.8(3) . .
Cd1 Cd2 O2 C7 21.3(3) . .
O4 C18 O3 Cd1 -82.9(6) . .
C17 C18 O3 Cd1 94.6(5) . .
Cd2 C18 O3 Cd1 -76.2(4) . .
O4 C18 O3 Cd2 -6.8(4) . .
C17 C18 O3 Cd2 170.8(4) . .
O7 Cd1 O3 C18 103.0(5) 2_765 .
N1 Cd1 O3 C18 -78.2(5) 1_655 .
O7 Cd1 O3 C18 -175.2(5) . .
O1 Cd1 O3 C18 5.7(5) . .
O6 Cd1 O3 C18 57.9(6) . .
O5 Cd1 O3 C18 -142.6(4) . .
Cd2 Cd1 O3 C18 76.0(5) . .
O7 Cd1 O3 Cd2 26.99(8) 2_765 .
N1 Cd1 O3 Cd2 -154.16(10) 1_655 .
O7 Cd1 O3 Cd2 108.81(9) . .
O1 Cd1 O3 Cd2 -70.28(8) . .
O6 Cd1 O3 Cd2 -18.1(4) . .
O5 Cd1 O3 Cd2 141.37(12) . .
O7 Cd2 O3 C18 -174.2(2) 2_765 .
N3 Cd2 O3 C18 48.6(5) 1_565 .
O2 Cd2 O3 C18 -81.3(2) . .
O4 Cd2 O3 C18 4.0(2) . .
O5 Cd2 O3 C18 104.4(2) 2_765 .
Cd1 Cd2 O3 C18 -146.6(3) . .
O7 Cd2 O3 Cd1 -27.59(9) 2_765 .
N3 Cd2 O3 Cd1 -164.8(3) 1_565 .
O2 Cd2 O3 Cd1 65.32(10) . .
O4 Cd2 O3 Cd1 150.64(14) . .
O5 Cd2 O3 Cd1 -108.92(9) 2_765 .
C18 Cd2 O3 Cd1 146.6(3) . .
O3 C18 O4 Cd2 7.8(4) . .
C17 C18 O4 Cd2 -169.9(3) . .
O7 Cd2 O4 C18 -1.7(3) 2_765 .
N3 Cd2 O4 C18 -172.2(2) 1_565 .
O2 Cd2 O4 C18 93.8(2) . .
O5 Cd2 O4 C18 -83.7(2) 2_765 .
O3 Cd2 O4 C18 -4.0(2) . .
Cd1 Cd2 O4 C18 16.6(2) . .
O6 C23 O5 Cd2 -102.7(4) . 2_765
C22 C23 O5 Cd2 75.6(4) . 2_765
O6 C23 O5 Cd1 -3.3(4) . .
C22 C23 O5 Cd1 174.9(3) . .
O7 Cd1 O5 C23 -67.0(2) 2_765 .
N1 Cd1 O5 C23 123.8(2) 1_655 .
O7 Cd1 O5 C23 -138.2(2) . .
O1 Cd1 O5 C23 48.7(2) . .
O3 Cd1 O5 C23 -171.1(2) . .
O6 Cd1 O5 C23 1.8(2) . .
Cd2 Cd1 O5 C23 -71.2(2) . .
O7 Cd1 O5 Cd2 59.65(11) 2_765 2_765
N1 Cd1 O5 Cd2 -109.59(11) 1_655 2_765
O7 Cd1 O5 Cd2 -11.56(8) . 2_765
O1 Cd1 O5 Cd2 175.32(9) . 2_765
O3 Cd1 O5 Cd2 -44.44(19) . 2_765
O6 Cd1 O5 Cd2 128.42(14) . 2_765
Cd2 Cd1 O5 Cd2 55.40(17) . 2_765
O5 C23 O6 Cd1 3.4(4) . .
C22 C23 O6 Cd1 -174.9(3) . .
O7 Cd1 O6 C23 118.7(2) 2_765 .
N1 Cd1 O6 C23 -63.6(2) 1_655 .
O7 Cd1 O6 C23 40.6(2) . .
O1 Cd1 O6 C23 -145.1(2) . .
O3 Cd1 O6 C23 162.9(3) . .
O5 Cd1 O6 C23 -1.8(2) . .
Cd2 Cd1 O6 C23 147.9(2) . .
O7 Cd1 O7 Cd2 -104.39(13) 2_765 2_765
N1 Cd1 O7 Cd2 91.81(12) 1_655 2_765
O1 Cd1 O7 Cd2 176.17(19) . 2_765
O3 Cd1 O7 Cd2 173.51(12) . 2_765
O6 Cd1 O7 Cd2 -20.50(13) . 2_765
O5 Cd1 O7 Cd2 12.79(9) . 2_765
Cd2 Cd1 O7 Cd2 -141.30(8) . 2_765
O7 Cd1 O7 Cd1 0.0 2_765 2_765
N1 Cd1 O7 Cd1 -163.80(12) 1_655 2_765
O1 Cd1 O7 Cd1 -79.4(3) . 2_765
O3 Cd1 O7 Cd1 -82.10(11) . 2_765
O6 Cd1 O7 Cd1 83.89(11) . 2_765
O5 Cd1 O7 Cd1 117.18(11) . 2_765
Cd2 Cd1 O7 Cd1 -36.91(9) . 2_765
